data_4124457
loop_
_publ_author_name
'Li, Zhaodong'
'Garc\'ia-Dom\'inguez, Andr\'es'
'Nevado, Cristina'

_publ_section_title
;
 Pd-Catalyzed Stereoselective Carboperfluoroalkylation of Alkynes.
;
_journal_issue 36
_journal_name_full 'Journal of the American Chemical Society'
_journal_page_first 11610
_journal_page_last 11613
_journal_paper_doi 10.1021/jacs.5b07432
_journal_volume 137
_journal_year 2015
_chemical_formula_moiety 'C24 H21 F9 O2'
_chemical_formula_sum 'C24 H21 F9 O2'
_chemical_formula_weight 512.41
_space_group_crystal_system monoclinic
_space_group_IT_number 14
_space_group_name_Hall '-P 2yn'
_space_group_name_H-M_alt 'P 1 21/n 1'
_symmetry_space_group_name_Hall '-P 2yn'
_symmetry_space_group_name_H-M 'P 1 21/n 1'
_atom_sites_solution_hydrogens geom
_audit_creation_method SHELXL-2014/7
_cell_angle_alpha 90
_cell_angle_beta 104.419(2)
_cell_angle_gamma 90
_cell_formula_units_Z 4
_cell_length_a 15.7065(4)
_cell_length_b 5.75911(17)
_cell_length_c 26.4848(6)
_cell_measurement_reflns_used 9936
_cell_measurement_temperature 160(2)
_cell_measurement_theta_max 74.2000
_cell_measurement_theta_min 1.7070
_cell_volume 2320.23(11)
_computing_cell_refinement 'CrysAlisPro, Version 1.171.37.35g (Agilent Technologies, 2014)'
_computing_data_collection 'CrysAlisPro, Version 1.171.37.35g (Agilent Technologies, 2014)'
_computing_data_reduction 'CrysAlisPro, Version 1.171.37.35g (Agilent Technologies, 2014)'
_computing_molecular_graphics 'ORTEPII (Johnson, 1976)'
_computing_publication_material 'SHELXL-2014 and PLATON (Spek, 2015)'
_computing_structure_refinement 'SHELXL-2014 (Sheldrick, 2015)'
_computing_structure_solution 'SHELXS-2014 (Sheldrick, 2008)'
_diffrn_ambient_temperature 160(2)
_diffrn_detector 'Atlas CCD camera on \k goniostat'
_diffrn_detector_area_resol_mean 10.3801
_diffrn_measured_fraction_theta_full 1.000
_diffrn_measured_fraction_theta_max 0.988
_diffrn_measurement_device_type 'Oxford Diffraction SuperNova, dual radiation diffractometer'
_diffrn_measurement_method '\w scans'
_diffrn_radiation_monochromator mirror
_diffrn_radiation_source 'SuperNova (Cu) X-ray Source'
_diffrn_radiation_type 'Cu K\a'
_diffrn_radiation_wavelength 1.54184
_diffrn_reflns_av_R_equivalents 0.0290
_diffrn_reflns_av_unetI/netI 0.0179
_diffrn_reflns_laue_measured_fraction_full 1.000
_diffrn_reflns_laue_measured_fraction_max 0.988
_diffrn_reflns_limit_h_max 19
_diffrn_reflns_limit_h_min -19
_diffrn_reflns_limit_k_max 6
_diffrn_reflns_limit_k_min -7
_diffrn_reflns_limit_l_max 33
_diffrn_reflns_limit_l_min -32
_diffrn_reflns_number 22256
_diffrn_reflns_point_group_measured_fraction_full 1.000
_diffrn_reflns_point_group_measured_fraction_max 0.988
_diffrn_reflns_theta_full 67.684
_diffrn_reflns_theta_max 74.201
_diffrn_reflns_theta_min 2.986
_exptl_absorpt_coefficient_mu 1.252
_exptl_absorpt_correction_T_max 1.00000
_exptl_absorpt_correction_T_min 0.52165
_exptl_absorpt_correction_type multi-scan
_exptl_absorpt_process_details
;
Empirical absorption correction using spherical harmonics,
 implemented in SCALE3 ABSPACK scaling algorithm.
CrysAlisPro, Version 1.171.37.35g (Agilent Technologies, 2014)
;
_exptl_crystal_colour colourless
_exptl_crystal_density_diffrn 1.467
_exptl_crystal_description prism
_exptl_crystal_F_000 1048
_exptl_crystal_size_max 0.26
_exptl_crystal_size_mid 0.14
_exptl_crystal_size_min 0.09
_refine_diff_density_max 0.230
_refine_diff_density_min -0.239
_refine_diff_density_rms 0.041
_refine_ls_extinction_method none
_refine_ls_goodness_of_fit_ref 1.042
_refine_ls_hydrogen_treatment constr
_refine_ls_matrix_type full
_refine_ls_number_parameters 320
_refine_ls_number_reflns 4662
_refine_ls_number_restraints 0
_refine_ls_restrained_S_all 1.042
_refine_ls_R_factor_all 0.0512
_refine_ls_R_factor_gt 0.0430
_refine_ls_shift/su_max 0.000
_refine_ls_shift/su_mean 0.000
_refine_ls_structure_factor_coef Fsqd
_refine_ls_weighting_details 'w=1/[\s^2^(Fo^2^)+(0.0572P)^2^+0.9836P] where P=(Fo^2^+2Fc^2^)/3'
_refine_ls_weighting_scheme calc
_refine_ls_wR_factor_gt 0.1130
_refine_ls_wR_factor_ref 0.1213
_reflns_Friedel_coverage 0.000
_reflns_number_gt 3946
_reflns_number_total 4662
_reflns_threshold_expression 'I > 2\s(I)'
_cod_data_source_file ja5b07432_si_002.cif
_cod_data_source_block NV1512
_cod_depositor_comments 'Adding full bibliography for 4124457.cif.'
_cod_original_cell_volume 2320.24(11)
_cod_database_code 4124457
_shelx_shelxl_version_number 2014/7
_shelx_space_group_comment
;
The symmetry employed for this shelxl refinement is uniquely defined
by the following loop, which should always be used as a source of
symmetry information in preference to the above space-group names.
They are only intended as comments.
;

loop_
_space_group_symop_operation_xyz
'x, y, z'
'-x+1/2, y+1/2, -z+1/2'
'-x, -y, -z'
'x-1/2, -y-1/2, z-1/2'

loop_
_atom_site_label
_atom_site_type_symbol
_atom_site_fract_x
_atom_site_fract_y
_atom_site_fract_z
_atom_site_U_iso_or_equiv
_atom_site_adp_type
_atom_site_occupancy
_atom_site_site_symmetry_order
_atom_site_calc_flag
_atom_site_refinement_flags_posn
_atom_site_refinement_flags_adp
F1 F 0.33637(7) 0.9957(2) 0.14231(5) 0.0544(3) Uani 1 1 d . .
F2 F 0.26065(8) 0.9851(2) 0.20106(5) 0.0612(3) Uani 1 1 d . .
F3 F 0.26337(7) 0.5922(2) 0.10085(4) 0.0591(3) Uani 1 1 d . .
F4 F 0.19447(7) 0.5584(2) 0.16265(5) 0.0602(3) Uani 1 1 d . .
F5 F 0.17833(8) 1.0314(3) 0.07819(5) 0.0774(4) Uani 1 1 d . .
F6 F 0.10088(8) 0.9330(3) 0.13227(6) 0.0855(5) Uani 1 1 d . .
F7 F 0.12287(10) 0.6720(4) 0.01807(6) 0.1147(8) Uani 1 1 d . .
F8 F 0.06544(10) 0.5101(4) 0.07426(6) 0.0997(6) Uani 1 1 d . .
F9 F 0.01319(10) 0.8292(5) 0.03890(7) 0.1264(8) Uani 1 1 d . .
O1 O 0.61268(9) 0.7370(2) 0.00025(4) 0.0484(3) Uani 1 1 d . .
O2 O 0.63440(8) 1.0894(2) 0.03637(4) 0.0427(3) Uani 1 1 d . .
C1 C 0.44212(10) 0.6168(3) 0.19869(5) 0.0329(3) Uani 1 1 d . .
C2 C 0.36602(10) 0.6953(3) 0.20627(6) 0.0397(4) Uani 1 1 d . .
H2 H 0.3519 0.6469 0.2375 0.048 Uiso 1 1 calc R U
C3 C 0.48135(9) 0.6914(3) 0.15531(5) 0.0315(3) Uani 1 1 d . .
C4 C 0.52421(11) 0.9036(3) 0.15693(6) 0.0377(4) Uani 1 1 d . .
H4 H 0.5261 1.0070 0.1851 0.045 Uiso 1 1 calc R U
C5 C 0.56415(10) 0.9656(3) 0.11785(6) 0.0362(3) Uani 1 1 d . .
H5 H 0.5921 1.1124 0.1189 0.043 Uiso 1 1 calc R U
C6 C 0.56330(9) 0.8129(3) 0.07703(5) 0.0308(3) Uani 1 1 d . .
C7 C 0.52238(11) 0.5989(3) 0.07579(6) 0.0359(3) Uani 1 1 d . .
H7 H 0.5226 0.4930 0.0483 0.043 Uiso 1 1 calc R U
C8 C 0.48120(10) 0.5390(3) 0.11444(6) 0.0347(3) Uani 1 1 d . .
H8 H 0.4526 0.3929 0.1131 0.042 Uiso 1 1 calc R U
C9 C 0.60521(10) 0.8714(3) 0.03386(6) 0.0336(3) Uani 1 1 d . .
C10 C 0.67772(13) 1.1542(4) -0.00390(7) 0.0484(4) Uani 1 1 d . .
H10A H 0.6411 1.1080 -0.0380 0.073 Uiso 1 1 calc R U
H10B H 0.7348 1.0757 0.0024 0.073 Uiso 1 1 calc R U
H10C H 0.6866 1.3227 -0.0033 0.073 Uiso 1 1 calc R U
C11 C 0.49521(10) 0.4469(3) 0.23571(5) 0.0322(3) Uani 1 1 d . .
C12 C 0.58665(10) 0.4427(3) 0.24481(6) 0.0369(3) Uani 1 1 d . .
H12 H 0.6148 0.5433 0.2256 0.044 Uiso 1 1 calc R U
C13 C 0.63693(10) 0.2939(3) 0.28153(6) 0.0387(4) Uani 1 1 d . .
H13 H 0.6991 0.2967 0.2873 0.046 Uiso 1 1 calc R U
C14 C 0.59899(10) 0.1405(3) 0.31019(6) 0.0346(3) Uani 1 1 d . .
C15 C 0.50741(10) 0.1375(3) 0.29898(6) 0.0382(4) Uani 1 1 d . .
H15 H 0.4791 0.0300 0.3166 0.046 Uiso 1 1 calc R U
C16 C 0.45673(10) 0.2874(3) 0.26283(6) 0.0374(3) Uani 1 1 d . .
H16 H 0.3945 0.2815 0.2564 0.045 Uiso 1 1 calc R U
C17 C 0.65585(11) -0.0044(3) 0.35449(7) 0.0417(4) Uani 1 1 d . .
C18 C 0.68669(15) 0.1588(4) 0.40153(7) 0.0583(5) Uani 1 1 d . .
H18A H 0.7200 0.2881 0.3919 0.087 Uiso 1 1 calc R U
H18B H 0.7243 0.0727 0.4306 0.087 Uiso 1 1 calc R U
H18C H 0.6354 0.2195 0.4121 0.087 Uiso 1 1 calc R U
C19 C 0.73640(13) -0.1030(4) 0.33916(9) 0.0618(6) Uani 1 1 d . .
H19A H 0.7173 -0.1942 0.3071 0.093 Uiso 1 1 calc R U
H19B H 0.7695 -0.2027 0.3672 0.093 Uiso 1 1 calc R U
H19C H 0.7740 0.0249 0.3333 0.093 Uiso 1 1 calc R U
C20 C 0.60520(13) -0.2062(3) 0.37077(7) 0.0479(4) Uani 1 1 d . .
H20A H 0.5573 -0.1450 0.3845 0.072 Uiso 1 1 calc R U
H20B H 0.6451 -0.2981 0.3978 0.072 Uiso 1 1 calc R U
H20C H 0.5808 -0.3047 0.3405 0.072 Uiso 1 1 calc R U
C21 C 0.30083(11) 0.8498(3) 0.17139(7) 0.0438(4) Uani 1 1 d . .
C22 C 0.22720(11) 0.7117(4) 0.13388(7) 0.0484(4) Uani 1 1 d . .
C23 C 0.14859(13) 0.8514(5) 0.10082(8) 0.0632(6) Uani 1 1 d . .
C24 C 0.08648(14) 0.7114(6) 0.05671(10) 0.0858(10) Uani 1 1 d . .

loop_
_atom_site_aniso_label
_atom_site_aniso_U_11
_atom_site_aniso_U_22
_atom_site_aniso_U_33
_atom_site_aniso_U_23
_atom_site_aniso_U_13
_atom_site_aniso_U_12
F1 0.0426(5) 0.0568(7) 0.0645(7) 0.0231(5) 0.0148(5) 0.0033(5)
F2 0.0548(6) 0.0693(8) 0.0629(7) 0.0009(6) 0.0209(5) 0.0218(6)
F3 0.0509(6) 0.0771(8) 0.0494(6) -0.0023(6) 0.0125(5) -0.0008(6)
F4 0.0432(6) 0.0773(8) 0.0581(6) 0.0290(6) 0.0091(5) -0.0056(5)
F5 0.0575(7) 0.0963(11) 0.0742(8) 0.0475(8) 0.0084(6) 0.0059(7)
F6 0.0505(7) 0.1286(14) 0.0822(9) 0.0398(9) 0.0257(6) 0.0344(8)
F7 0.0733(9) 0.211(2) 0.0540(8) 0.0059(11) 0.0045(7) -0.0482(12)
F8 0.0603(8) 0.1396(16) 0.0871(10) 0.0333(10) -0.0045(7) -0.0349(9)
F9 0.0526(8) 0.196(2) 0.1099(13) 0.0708(14) -0.0182(8) 0.0017(11)
O1 0.0654(8) 0.0490(7) 0.0352(6) -0.0099(5) 0.0208(5) -0.0150(6)
O2 0.0551(7) 0.0388(7) 0.0393(6) -0.0019(5) 0.0215(5) -0.0091(5)
C1 0.0331(7) 0.0367(8) 0.0280(7) -0.0018(6) 0.0057(6) -0.0032(6)
C2 0.0376(8) 0.0493(10) 0.0332(7) 0.0057(7) 0.0110(6) 0.0030(7)
C3 0.0304(7) 0.0363(8) 0.0265(6) 0.0010(6) 0.0049(5) 0.0007(6)
C4 0.0416(8) 0.0385(9) 0.0345(7) -0.0096(7) 0.0121(6) -0.0063(7)
C5 0.0373(8) 0.0326(8) 0.0398(8) -0.0060(6) 0.0118(6) -0.0067(6)
C6 0.0315(7) 0.0334(8) 0.0257(6) -0.0001(6) 0.0035(5) -0.0014(6)
C7 0.0441(8) 0.0365(8) 0.0256(7) -0.0046(6) 0.0058(6) -0.0054(7)
C8 0.0408(8) 0.0327(8) 0.0294(7) -0.0021(6) 0.0063(6) -0.0063(6)
C9 0.0336(7) 0.0371(8) 0.0273(7) -0.0006(6) 0.0026(5) -0.0035(6)
C10 0.0592(11) 0.0487(10) 0.0432(9) 0.0022(8) 0.0237(8) -0.0113(9)
C11 0.0317(7) 0.0383(8) 0.0265(6) -0.0021(6) 0.0072(5) -0.0007(6)
C12 0.0332(7) 0.0443(9) 0.0343(7) 0.0024(7) 0.0105(6) -0.0022(7)
C13 0.0296(7) 0.0477(10) 0.0385(8) 0.0010(7) 0.0076(6) 0.0019(7)
C14 0.0361(7) 0.0366(8) 0.0305(7) -0.0018(6) 0.0070(6) 0.0027(6)
C15 0.0374(8) 0.0426(9) 0.0360(8) 0.0055(7) 0.0118(6) -0.0008(7)
C16 0.0300(7) 0.0466(9) 0.0356(7) 0.0018(7) 0.0083(6) -0.0022(7)
C17 0.0403(8) 0.0408(9) 0.0412(8) 0.0044(7) 0.0051(7) 0.0072(7)
C18 0.0680(12) 0.0523(12) 0.0418(9) 0.0042(9) -0.0102(9) 0.0027(10)
C19 0.0479(10) 0.0629(13) 0.0756(14) 0.0173(11) 0.0174(10) 0.0198(10)
C20 0.0539(10) 0.0432(10) 0.0467(9) 0.0086(8) 0.0126(8) 0.0099(8)
C21 0.0379(8) 0.0516(10) 0.0455(9) 0.0098(8) 0.0174(7) 0.0070(7)
C22 0.0364(8) 0.0662(12) 0.0448(9) 0.0181(9) 0.0146(7) 0.0026(8)
C23 0.0398(9) 0.0931(17) 0.0575(11) 0.0349(12) 0.0133(8) 0.0053(10)
C24 0.0412(11) 0.142(3) 0.0676(14) 0.0430(17) 0.0019(10) -0.0158(14)

loop_
_atom_type_symbol
_atom_type_description
_atom_type_scat_dispersion_real
_atom_type_scat_dispersion_imag
_atom_type_scat_source
C C 0.0181 0.0091 'International Tables Vol C Tables 4.2.6.8 and 6.1.1.4'
H H 0.0000 0.0000 'International Tables Vol C Tables 4.2.6.8 and 6.1.1.4'
F F 0.0727 0.0534 'International Tables Vol C Tables 4.2.6.8 and 6.1.1.4'
O O 0.0492 0.0322 'International Tables Vol C Tables 4.2.6.8 and 6.1.1.4'

loop_
_geom_angle_atom_site_label_1
_geom_angle_atom_site_label_2
_geom_angle_atom_site_label_3
_geom_angle
C9 O2 C10 115.13(13)
C2 C1 C11 119.91(14)
C2 C1 C3 124.90(14)
C11 C1 C3 115.17(13)
C1 C2 C21 127.55(15)
C1 C2 H2 116.2
C21 C2 H2 116.2
C4 C3 C8 119.00(14)
C4 C3 C1 121.17(14)
C8 C3 C1 119.63(14)
C5 C4 C3 120.66(14)
C5 C4 H4 119.7
C3 C4 H4 119.7
C4 C5 C6 119.95(15)
C4 C5 H5 120.0
C6 C5 H5 120.0
C7 C6 C5 119.69(14)
C7 C6 C9 118.20(13)
C5 C6 C9 122.12(14)
C8 C7 C6 120.22(14)
C8 C7 H7 119.9
C6 C7 H7 119.9
C7 C8 C3 120.46(15)
C7 C8 H8 119.8
C3 C8 H8 119.8
O1 C9 O2 123.06(14)
O1 C9 C6 124.21(15)
O2 C9 C6 112.72(13)
O2 C10 H10A 109.5
O2 C10 H10B 109.5
H10A C10 H10B 109.5
O2 C10 H10C 109.5
H10A C10 H10C 109.5
H10B C10 H10C 109.5
C16 C11 C12 117.36(14)
C16 C11 C1 122.02(13)
C12 C11 C1 120.62(14)
C13 C12 C11 120.90(15)
C13 C12 H12 119.5
C11 C12 H12 119.5
C12 C13 C14 121.91(14)
C12 C13 H13 119.0
C14 C13 H13 119.0
C13 C14 C15 116.78(14)
C13 C14 C17 121.07(14)
C15 C14 C17 122.00(15)
C16 C15 C14 121.65(15)
C16 C15 H15 119.2
C14 C15 H15 119.2
C15 C16 C11 121.27(14)
C15 C16 H16 119.4
C11 C16 H16 119.4
C20 C17 C19 108.35(16)
C20 C17 C14 112.63(14)
C19 C17 C14 111.19(15)
C20 C17 C18 108.46(16)
C19 C17 C18 109.07(17)
C14 C17 C18 107.05(14)
C17 C18 H18A 109.5
C17 C18 H18B 109.5
H18A C18 H18B 109.5
C17 C18 H18C 109.5
H18A C18 H18C 109.5
H18B C18 H18C 109.5
C17 C19 H19A 109.5
C17 C19 H19B 109.5
H19A C19 H19B 109.5
C17 C19 H19C 109.5
H19A C19 H19C 109.5
H19B C19 H19C 109.5
C17 C20 H20A 109.5
C17 C20 H20B 109.5
H20A C20 H20B 109.5
C17 C20 H20C 109.5
H20A C20 H20C 109.5
H20B C20 H20C 109.5
F1 C21 F2 106.76(15)
F1 C21 C2 114.02(14)
F2 C21 C2 109.15(14)
F1 C21 C22 107.66(14)
F2 C21 C22 106.51(14)
C2 C21 C22 112.34(16)
F3 C22 F4 108.36(17)
F3 C22 C21 108.17(13)
F4 C22 C21 107.65(14)
F3 C22 C23 107.73(15)
F4 C22 C23 107.28(14)
C21 C22 C23 117.37(19)
F6 C23 F5 108.6(2)
F6 C23 C24 107.90(18)
F5 C23 C24 106.85(17)
F6 C23 C22 108.78(16)
F5 C23 C22 109.72(15)
C24 C23 C22 114.8(2)
F7 C24 F9 108.8(2)
F7 C24 F8 108.6(3)
F9 C24 F8 107.8(2)
F7 C24 C23 111.35(18)
F9 C24 C23 109.4(3)
F8 C24 C23 110.93(19)

loop_
_geom_bond_atom_site_label_1
_geom_bond_atom_site_label_2
_geom_bond_distance
F1 C21 1.351(2)
F2 C21 1.367(2)
F3 C22 1.345(2)
F4 C22 1.349(2)
F5 C23 1.338(3)
F6 C23 1.337(3)
F7 C24 1.310(3)
F8 C24 1.321(3)
F9 C24 1.318(3)
O1 C9 1.207(2)
O2 C9 1.332(2)
O2 C10 1.4496(19)
C1 C2 1.339(2)
C1 C11 1.486(2)
C1 C3 1.496(2)
C2 C21 1.491(2)
C2 H2 0.9500
C3 C4 1.391(2)
C3 C8 1.393(2)
C4 C5 1.384(2)
C4 H4 0.9500
C5 C6 1.391(2)
C5 H5 0.9500
C6 C7 1.386(2)
C6 C9 1.493(2)
C7 C8 1.384(2)
C7 H7 0.9500
C8 H8 0.9500
C10 H10A 0.9800
C10 H10B 0.9800
C10 H10C 0.9800
C11 C16 1.393(2)
C11 C12 1.396(2)
C12 C13 1.386(2)
C12 H12 0.9500
C13 C14 1.392(2)
C13 H13 0.9500
C14 C15 1.395(2)
C14 C17 1.532(2)
C15 C16 1.384(2)
C15 H15 0.9500
C16 H16 0.9500
C17 C20 1.530(3)
C17 C19 1.531(3)
C17 C18 1.539(3)
C18 H18A 0.9800
C18 H18B 0.9800
C18 H18C 0.9800
C19 H19A 0.9800
C19 H19B 0.9800
C19 H19C 0.9800
C20 H20A 0.9800
C20 H20B 0.9800
C20 H20C 0.9800
C21 C22 1.544(3)
C22 C23 1.549(3)
C23 C24 1.549(4)

loop_
_geom_torsion_atom_site_label_1
_geom_torsion_atom_site_label_2
_geom_torsion_atom_site_label_3
_geom_torsion_atom_site_label_4
_geom_torsion
C11 C1 C2 C21 -174.65(17)
C3 C1 C2 C21 6.9(3)
C2 C1 C3 C4 77.3(2)
C11 C1 C3 C4 -101.21(17)
C2 C1 C3 C8 -107.8(2)
C11 C1 C3 C8 73.70(18)
C8 C3 C4 C5 1.7(2)
C1 C3 C4 C5 176.69(15)
C3 C4 C5 C6 -1.4(2)
C4 C5 C6 C7 0.0(2)
C4 C5 C6 C9 179.87(14)
C5 C6 C7 C8 1.1(2)
C9 C6 C7 C8 -178.76(14)
C6 C7 C8 C3 -0.8(2)
C4 C3 C8 C7 -0.6(2)
C1 C3 C8 C7 -175.64(14)
C10 O2 C9 O1 -1.1(2)
C10 O2 C9 C6 178.54(13)
C7 C6 C9 O1 -6.8(2)
C5 C6 C9 O1 173.30(16)
C7 C6 C9 O2 173.57(13)
C5 C6 C9 O2 -6.3(2)
C2 C1 C11 C16 29.8(2)
C3 C1 C11 C16 -151.53(14)
C2 C1 C11 C12 -149.75(16)
C3 C1 C11 C12 28.9(2)
C16 C11 C12 C13 -3.4(2)
C1 C11 C12 C13 176.20(15)
C11 C12 C13 C14 1.0(3)
C12 C13 C14 C15 2.1(2)
C12 C13 C14 C17 -173.58(15)
C13 C14 C15 C16 -2.9(2)
C17 C14 C15 C16 172.77(16)
C14 C15 C16 C11 0.5(3)
C12 C11 C16 C15 2.7(2)
C1 C11 C16 C15 -176.95(15)
C13 C14 C17 C20 -164.21(16)
C15 C14 C17 C20 20.3(2)
C13 C14 C17 C19 -42.4(2)
C15 C14 C17 C19 142.13(18)
C13 C14 C17 C18 76.7(2)
C15 C14 C17 C18 -98.8(2)
C1 C2 C21 F1 -28.8(3)
C1 C2 C21 F2 -148.06(18)
C1 C2 C21 C22 94.0(2)
F1 C21 C22 F3 60.31(18)
F2 C21 C22 F3 174.51(14)
C2 C21 C22 F3 -66.04(18)
F1 C21 C22 F4 177.20(14)
F2 C21 C22 F4 -68.60(18)
C2 C21 C22 F4 50.85(19)
F1 C21 C22 C23 -61.75(19)
F2 C21 C22 C23 52.45(19)
C2 C21 C22 C23 171.90(15)
F3 C22 C23 F6 167.42(18)
F4 C22 C23 F6 50.9(3)
C21 C22 C23 F6 -70.3(2)
F3 C22 C23 F5 -73.9(2)
F4 C22 C23 F5 169.66(18)
C21 C22 C23 F5 48.4(2)
F3 C22 C23 C24 46.4(2)
F4 C22 C23 C24 -70.0(2)
C21 C22 C23 C24 168.73(16)
F6 C23 C24 F7 165.2(2)
F5 C23 C24 F7 48.6(3)
C22 C23 C24 F7 -73.3(3)
F6 C23 C24 F9 45.0(2)
F5 C23 C24 F9 -71.7(2)
C22 C23 C24 F9 166.43(17)
F6 C23 C24 F8 -73.7(3)
F5 C23 C24 F8 169.6(2)
C22 C23 C24 F8 47.7(3)
